data_4069094
loop_
_publ_author_name
'Wu, Xiang Hua'
'Jin, Shan'
'Liang, Jin Hua'
'Li, Zi Yong'
'Yu, Guang-ao'
'Liu, Sheng Hua'

_publ_section_title
;
 Synthesis, Characterization, and Substituent Effects of Binuclear
 Ruthenium Vinyl Complexes
 [RuCl(CO)(PMe3)3]2(\m-CH&#xE5FB;CH&#x2212;Ar&#x2212;CH&#xE5FB;CH)
;
_journal_issue 8
_journal_name_full Organometallics
_journal_page_first 2450
_journal_paper_doi 10.1021/om900018y
_journal_volume 28
_journal_year 2009
_chemical_formula_sum 'C32 H66 Cl2 O4 P6 Ru2'
_chemical_formula_weight 973.71
_chemical_name_systematic
; 
 ? 
;
_space_group_IT_number 14
_symmetry_cell_setting monoclinic
_symmetry_space_group_name_Hall '-P 2yn'
_symmetry_space_group_name_H-M 'P 1 21/n 1'
_atom_sites_solution_hydrogens geom
_atom_sites_solution_primary direct
_atom_sites_solution_secondary difmap
_audit_creation_method SHELXL-97
_cell_angle_alpha 90.00
_cell_angle_beta 97.3350(10)
_cell_angle_gamma 90.00
_cell_formula_units_Z 2
_cell_length_a 9.5551(4)
_cell_length_b 11.5199(5)
_cell_length_c 21.7440(9)
_cell_measurement_reflns_used 8493
_cell_measurement_temperature c
_cell_measurement_theta_max 28.16
_cell_measurement_theta_min 2.46
_cell_volume 2373.86(17)
_computing_cell_refinement 'Bruker SMART'
_computing_data_collection 'Bruker SMART'
_computing_data_reduction 'Bruker SAINT'
_computing_molecular_graphics 'Bruker SHELXTL'
_computing_publication_material 'Bruker SHELXTL'
_computing_structure_refinement 'SHELXL-97 (Sheldrick, 1997)'
_computing_structure_solution 'SHELXS-97 (Sheldrick, 1990)'
_diffrn_ambient_temperature 292(2)
_diffrn_measured_fraction_theta_full 0.996
_diffrn_measured_fraction_theta_max 0.996
_diffrn_measurement_device_type 'CCD area detector'
_diffrn_measurement_method 'phi and omega scans'
_diffrn_radiation_monochromator graphite
_diffrn_radiation_source 'fine-focus sealed tube'
_diffrn_radiation_type MoK\a
_diffrn_radiation_wavelength 0.71073
_diffrn_reflns_av_R_equivalents 0.0521
_diffrn_reflns_av_sigmaI/netI 0.0374
_diffrn_reflns_limit_h_max 12
_diffrn_reflns_limit_h_min -12
_diffrn_reflns_limit_k_max 14
_diffrn_reflns_limit_k_min -14
_diffrn_reflns_limit_l_max 27
_diffrn_reflns_limit_l_min -24
_diffrn_reflns_number 18249
_diffrn_reflns_theta_full 27.00
_diffrn_reflns_theta_max 27.00
_diffrn_reflns_theta_min 1.89
_exptl_absorpt_coefficient_mu 0.980
_exptl_absorpt_correction_T_max 0.8281
_exptl_absorpt_correction_T_min 0.8059
_exptl_absorpt_correction_type none
_exptl_crystal_colour yellow
_exptl_crystal_density_diffrn 1.362
_exptl_crystal_density_method 'not measured'
_exptl_crystal_description block
_exptl_crystal_F_000 1004
_exptl_crystal_size_max 0.23
_exptl_crystal_size_mid 0.20
_exptl_crystal_size_min 0.20
_refine_diff_density_max 0.979
_refine_diff_density_min -0.498
_refine_diff_density_rms 0.089
_refine_ls_extinction_method none
_refine_ls_goodness_of_fit_ref 1.079
_refine_ls_hydrogen_treatment constr
_refine_ls_matrix_type full
_refine_ls_number_parameters 218
_refine_ls_number_reflns 5161
_refine_ls_number_restraints 0
_refine_ls_restrained_S_all 1.079
_refine_ls_R_factor_all 0.0515
_refine_ls_R_factor_gt 0.0432
_refine_ls_shift/su_max 0.002
_refine_ls_shift/su_mean 0.000
_refine_ls_structure_factor_coef Fsqd
_refine_ls_weighting_details 'calc w=1/[\s^2^(Fo^2^)+(0.0597P)^2^+1.8048P] where P=(Fo^2^+2Fc^2^)/3'
_refine_ls_weighting_scheme calc
_refine_ls_wR_factor_gt 0.1074
_refine_ls_wR_factor_ref 0.1177
_reflns_number_gt 4429
_reflns_number_total 5161
_reflns_threshold_expression >2sigma(I)
_cod_data_source_file om900018y_si_003.cif
_cod_data_source_block 070523dm
_cod_depositor_comments
;
The following automatic conversions were performed:

'_symmetry_cell_setting' value 'Monoclinic' changed to 'monoclinic'
according to /home/saulius/struct/CIF-dictionaries/cif_core.dic
dictionary named 'cif_core.dic' version 2.4.2 from 2011-04-26.

Automatic conversion script
Id: cif_fix_values 1715 2011-07-08 13:25:40Z adriana 
;
_cod_original_sg_symbol_H-M P2(1)/n
_cod_database_code 4069094

loop_
_symmetry_equiv_pos_as_xyz
'x, y, z'
'-x+1/2, y+1/2, -z+1/2'
'-x, -y, -z'
'x-1/2, -y-1/2, z-1/2'

loop_
_atom_site_label
_atom_site_type_symbol
_atom_site_fract_x
_atom_site_fract_y
_atom_site_fract_z
_atom_site_U_iso_or_equiv
_atom_site_adp_type
_atom_site_occupancy
_atom_site_symmetry_multiplicity
_atom_site_calc_flag
_atom_site_refinement_flags
C1 C 0.7950(5) 0.3382(6) 0.6243(4) 0.121(3) Uani 1 1 d .
H1A H 0.8352 0.4087 0.6109 0.182 Uiso 1 1 calc R
H1B H 0.8494 0.2732 0.6133 0.182 Uiso 1 1 calc R
H1C H 0.7956 0.3402 0.6685 0.182 Uiso 1 1 calc R
C2 C 0.6277(9) 0.2877(6) 0.5065(3) 0.120(3) Uani 1 1 d .
H2A H 0.5358 0.2881 0.4828 0.179 Uiso 1 1 calc R
H2B H 0.6689 0.2120 0.5047 0.179 Uiso 1 1 calc R
H2C H 0.6866 0.3439 0.4897 0.179 Uiso 1 1 calc R
C3 C 0.5681(5) 0.4770(4) 0.5835(2) 0.0745(13) Uani 1 1 d .
H3A H 0.6381 0.5189 0.5646 0.112 Uiso 1 1 calc R
H3B H 0.5652 0.5055 0.6248 0.112 Uiso 1 1 calc R
H3C H 0.4774 0.4875 0.5596 0.112 Uiso 1 1 calc R
C4 C 0.7630(6) 0.0299(6) 0.6260(3) 0.109(2) Uani 1 1 d .
H4A H 0.7976 0.0988 0.6082 0.163 Uiso 1 1 calc R
H4B H 0.7216 -0.0204 0.5934 0.163 Uiso 1 1 calc R
H4C H 0.8397 -0.0094 0.6502 0.163 Uiso 1 1 calc R
C5 C 0.7395(6) 0.1043(5) 0.7473(3) 0.0889(17) Uani 1 1 d .
H5A H 0.6841 0.1003 0.7811 0.133 Uiso 1 1 calc R
H5B H 0.7767 0.1813 0.7447 0.133 Uiso 1 1 calc R
H5C H 0.8159 0.0498 0.7541 0.133 Uiso 1 1 calc R
C6 C 0.5712(7) -0.0783(4) 0.6869(4) 0.124(3) Uani 1 1 d .
H6A H 0.6516 -0.1267 0.6996 0.186 Uiso 1 1 calc R
H6B H 0.5219 -0.1072 0.6488 0.186 Uiso 1 1 calc R
H6C H 0.5093 -0.0791 0.7184 0.186 Uiso 1 1 calc R
C7 C 0.3213(7) 0.0853(6) 0.7685(3) 0.0999(19) Uani 1 1 d .
H7A H 0.3705 0.1466 0.7921 0.150 Uiso 1 1 calc R
H7B H 0.3808 0.0180 0.7696 0.150 Uiso 1 1 calc R
H7C H 0.2368 0.0665 0.7859 0.150 Uiso 1 1 calc R
C8 C 0.1774(7) 0.0097(6) 0.6530(4) 0.121(3) Uani 1 1 d .
H8A H 0.1156 -0.0195 0.6809 0.181 Uiso 1 1 calc R
H8B H 0.2420 -0.0502 0.6444 0.181 Uiso 1 1 calc R
H8C H 0.1227 0.0338 0.6150 0.181 Uiso 1 1 calc R
C9 C 0.1395(6) 0.2352(6) 0.7005(3) 0.104(2) Uani 1 1 d .
H9A H 0.0963 0.2642 0.6612 0.155 Uiso 1 1 calc R
H9B H 0.1803 0.2985 0.7253 0.155 Uiso 1 1 calc R
H9C H 0.0695 0.1975 0.7215 0.155 Uiso 1 1 calc R
C10 C 0.3024(3) 0.3292(3) 0.59803(16) 0.0401(7) Uani 1 1 d .
H10 H 0.2915 0.3921 0.6238 0.048 Uiso 1 1 calc R
C11 C 0.2176(4) 0.3312(3) 0.54349(17) 0.0458(8) Uani 1 1 d .
H11 H 0.2288 0.2707 0.5163 0.055 Uiso 1 1 calc R
C12 C 0.1087(3) 0.4186(3) 0.52193(15) 0.0383(7) Uani 1 1 d .
C13 C 0.0333(4) 0.4121(3) 0.46304(17) 0.0496(9) Uani 1 1 d .
C14 C -0.0722(4) 0.4906(3) 0.44210(16) 0.0475(9) Uani 1 1 d .
H14 H -0.1201 0.4816 0.4024 0.057 Uiso 1 1 calc R
C15 C -0.0012(9) 0.2411(6) 0.4114(5) 0.147(4) Uani 1 1 d .
H15A H -0.0122 0.2057 0.4505 0.220 Uiso 1 1 calc R
H15B H 0.0438 0.1873 0.3865 0.220 Uiso 1 1 calc R
H15C H -0.0922 0.2617 0.3903 0.220 Uiso 1 1 calc R
C16 C 0.4064(4) 0.1145(4) 0.5688(2) 0.0595(11) Uani 1 1 d .
Cl1 Cl 0.50990(10) 0.33783(9) 0.72557(5) 0.0546(2) Uani 1 1 d .
O1 O 0.3716(4) 0.0564(4) 0.52672(19) 0.1037(14) Uani 1 1 d .
O2 O 0.0744(4) 0.3319(3) 0.42064(17) 0.0975(14) Uani 1 1 d .
P1 P 0.61229(11) 0.32403(11) 0.58658(6) 0.0610(3) Uani 1 1 d .
P2 P 0.62984(10) 0.06944(9) 0.67559(6) 0.0555(3) Uani 1 1 d .
P3 P 0.27551(10) 0.13260(9) 0.68827(6) 0.0556(3) Uani 1 1 d .
Ru1 Ru 0.45476(2) 0.20814(2) 0.634692(12) 0.03717(11) Uani 1 1 d .

loop_
_atom_site_aniso_label
_atom_site_aniso_U_11
_atom_site_aniso_U_22
_atom_site_aniso_U_33
_atom_site_aniso_U_23
_atom_site_aniso_U_13
_atom_site_aniso_U_12
C1 0.041(3) 0.138(5) 0.179(7) 0.081(5) -0.007(3) -0.018(3)
C2 0.172(7) 0.108(5) 0.095(5) 0.032(4) 0.079(5) 0.035(5)
C3 0.076(3) 0.066(3) 0.078(3) 0.025(2) -0.001(2) -0.012(2)
C4 0.082(4) 0.115(5) 0.128(5) -0.009(4) 0.012(4) 0.054(4)
C5 0.078(3) 0.094(4) 0.084(3) 0.007(3) -0.033(3) 0.033(3)
C6 0.084(4) 0.048(3) 0.235(9) 0.040(4) 0.002(5) 0.014(3)
C7 0.094(4) 0.120(5) 0.088(4) 0.042(4) 0.020(3) -0.006(4)
C8 0.104(5) 0.111(5) 0.147(6) -0.013(5) 0.014(4) -0.068(4)
C9 0.067(3) 0.110(4) 0.142(6) 0.037(4) 0.050(4) 0.027(3)
C10 0.0332(16) 0.0395(16) 0.0447(18) 0.0018(14) -0.0054(14) 0.0071(13)
C11 0.0422(18) 0.0425(18) 0.050(2) -0.0029(16) -0.0041(15) 0.0144(14)
C12 0.0304(15) 0.0411(17) 0.0412(18) 0.0002(14) -0.0040(13) 0.0064(12)
C13 0.048(2) 0.051(2) 0.046(2) -0.0117(16) -0.0084(16) 0.0185(16)
C14 0.0459(19) 0.057(2) 0.0342(17) -0.0073(15) -0.0159(14) 0.0138(16)
C15 0.142(7) 0.085(5) 0.202(9) -0.048(6) -0.022(7) 0.018(5)
C16 0.047(2) 0.060(2) 0.068(3) -0.014(2) -0.0090(19) 0.0182(18)
Cl1 0.0536(5) 0.0538(5) 0.0529(5) -0.0024(4) -0.0070(4) 0.0000(4)
O1 0.094(3) 0.108(3) 0.102(3) -0.054(3) -0.016(2) 0.028(2)
O2 0.097(3) 0.099(3) 0.085(2) -0.047(2) -0.033(2) 0.051(2)
P1 0.0433(5) 0.0731(7) 0.0667(7) 0.0289(6) 0.0074(5) 0.0048(5)
P2 0.0400(5) 0.0479(5) 0.0749(7) 0.0088(5) -0.0074(5) 0.0147(4)
P3 0.0386(5) 0.0549(6) 0.0730(7) 0.0115(5) 0.0066(5) -0.0041(4)
Ru1 0.02698(15) 0.03719(17) 0.04522(18) 0.00455(11) -0.00357(11) 0.00636(9)

loop_
_atom_type_symbol
_atom_type_description
_atom_type_scat_dispersion_real
_atom_type_scat_dispersion_imag
_atom_type_scat_source
C C 0.0033 0.0016 'International Tables Vol C Tables 4.2.6.8 and 6.1.1.4'
H H 0.0000 0.0000 'International Tables Vol C Tables 4.2.6.8 and 6.1.1.4'
O O 0.0106 0.0060 'International Tables Vol C Tables 4.2.6.8 and 6.1.1.4'
P P 0.1023 0.0942 'International Tables Vol C Tables 4.2.6.8 and 6.1.1.4'
Cl Cl 0.1484 0.1585 'International Tables Vol C Tables 4.2.6.8 and 6.1.1.4'
Ru Ru -1.2594 0.8363 'International Tables Vol C Tables 4.2.6.8 and 6.1.1.4'

loop_
_geom_angle_atom_site_label_1
_geom_angle_atom_site_label_2
_geom_angle_atom_site_label_3
_geom_angle
_geom_angle_site_symmetry_1
P1 C1 H1A 109.5 .
P1 C1 H1B 109.5 .
H1A C1 H1B 109.5 .
P1 C1 H1C 109.5 .
H1A C1 H1C 109.5 .
H1B C1 H1C 109.5 .
P1 C2 H2A 109.5 .
P1 C2 H2B 109.5 .
H2A C2 H2B 109.5 .
P1 C2 H2C 109.5 .
H2A C2 H2C 109.5 .
H2B C2 H2C 109.5 .
P1 C3 H3A 109.5 .
P1 C3 H3B 109.5 .
H3A C3 H3B 109.5 .
P1 C3 H3C 109.5 .
H3A C3 H3C 109.5 .
H3B C3 H3C 109.5 .
P2 C4 H4A 109.5 .
P2 C4 H4B 109.5 .
H4A C4 H4B 109.5 .
P2 C4 H4C 109.5 .
H4A C4 H4C 109.5 .
H4B C4 H4C 109.5 .
P2 C5 H5A 109.5 .
P2 C5 H5B 109.5 .
H5A C5 H5B 109.5 .
P2 C5 H5C 109.5 .
H5A C5 H5C 109.5 .
H5B C5 H5C 109.5 .
P2 C6 H6A 109.5 .
P2 C6 H6B 109.5 .
H6A C6 H6B 109.5 .
P2 C6 H6C 109.5 .
H6A C6 H6C 109.5 .
H6B C6 H6C 109.5 .
P3 C7 H7A 109.5 .
P3 C7 H7B 109.5 .
H7A C7 H7B 109.5 .
P3 C7 H7C 109.5 .
H7A C7 H7C 109.5 .
H7B C7 H7C 109.5 .
P3 C8 H8A 109.5 .
P3 C8 H8B 109.5 .
H8A C8 H8B 109.5 .
P3 C8 H8C 109.5 .
H8A C8 H8C 109.5 .
H8B C8 H8C 109.5 .
P3 C9 H9A 109.5 .
P3 C9 H9B 109.5 .
H9A C9 H9B 109.5 .
P3 C9 H9C 109.5 .
H9A C9 H9C 109.5 .
H9B C9 H9C 109.5 .
C11 C10 Ru1 131.0(3) .
C11 C10 H10 114.5 .
Ru1 C10 H10 114.5 .
C10 C11 C12 127.6(3) .
C10 C11 H11 116.2 .
C12 C11 H11 116.2 .
C14 C12 C13 115.2(3) 3_566
C14 C12 C11 123.7(3) 3_566
C13 C12 C11 121.1(3) .
C14 C13 C12 122.5(3) .
C14 C13 O2 117.9(3) .
C12 C13 O2 119.2(3) .
C12 C14 C13 122.3(3) 3_566
C12 C14 H14 118.8 3_566
C13 C14 H14 118.8 .
O2 C15 H15A 109.5 .
O2 C15 H15B 109.5 .
H15A C15 H15B 109.5 .
O2 C15 H15C 109.5 .
H15A C15 H15C 109.5 .
H15B C15 H15C 109.5 .
O1 C16 Ru1 177.9(4) .
C15 O2 C13 116.5(6) .
C3 P1 C2 103.7(3) .
C3 P1 C1 97.7(3) .
C2 P1 C1 105.1(4) .
C3 P1 Ru1 114.10(17) .
C2 P1 Ru1 115.5(3) .
C1 P1 Ru1 118.4(2) .
C5 P2 C6 104.2(3) .
C5 P2 C4 101.2(3) .
C6 P2 C4 95.5(3) .
C5 P2 Ru1 118.10(17) .
C6 P2 Ru1 117.5(2) .
C4 P2 Ru1 116.9(2) .
C9 P3 C8 103.4(4) .
C9 P3 C7 98.3(3) .
C8 P3 C7 102.7(3) .
C9 P3 Ru1 114.5(2) .
C8 P3 Ru1 116.6(2) .
C7 P3 Ru1 118.8(2) .
C16 Ru1 C10 90.05(15) .
C16 Ru1 P1 95.71(16) .
C10 Ru1 P1 84.63(10) .
C16 Ru1 P3 92.47(15) .
C10 Ru1 P3 85.44(10) .
P1 Ru1 P3 167.12(4) .
C16 Ru1 P2 89.53(12) .
C10 Ru1 P2 179.41(10) .
P1 Ru1 P2 95.00(4) .
P3 Ru1 P2 95.00(4) .
C16 Ru1 Cl1 177.47(13) .
C10 Ru1 Cl1 88.22(10) .
P1 Ru1 Cl1 85.97(4) .
P3 Ru1 Cl1 85.55(4) .
P2 Ru1 Cl1 92.22(4) .

loop_
_geom_bond_atom_site_label_1
_geom_bond_atom_site_label_2
_geom_bond_distance
_geom_bond_site_symmetry_2
C1 P1 1.839(5) .
C1 H1A 0.9600 .
C1 H1B 0.9600 .
C1 H1C 0.9600 .
C2 P1 1.814(6) .
C2 H2A 0.9600 .
C2 H2B 0.9600 .
C2 H2C 0.9600 .
C3 P1 1.811(5) .
C3 H3A 0.9600 .
C3 H3B 0.9600 .
C3 H3C 0.9600 .
C4 P2 1.828(6) .
C4 H4A 0.9600 .
C4 H4B 0.9600 .
C4 H4C 0.9600 .
C5 P2 1.809(5) .
C5 H5A 0.9600 .
C5 H5B 0.9600 .
C5 H5C 0.9600 .
C6 P2 1.819(5) .
C6 H6A 0.9600 .
C6 H6B 0.9600 .
C6 H6C 0.9600 .
C7 P3 1.826(5) .
C7 H7A 0.9600 .
C7 H7B 0.9600 .
C7 H7C 0.9600 .
C8 P3 1.813(5) .
C8 H8A 0.9600 .
C8 H8B 0.9600 .
C8 H8C 0.9600 .
C9 P3 1.801(5) .
C9 H9A 0.9600 .
C9 H9B 0.9600 .
C9 H9C 0.9600 .
C10 C11 1.349(5) .
C10 Ru1 2.098(3) .
C10 H10 0.9300 .
C11 C12 1.480(4) .
C11 H11 0.9300 .
C12 C14 1.377(5) 3_566
C12 C13 1.388(5) .
C13 C14 1.387(5) .
C13 O2 1.397(5) .
C14 C12 1.378(5) 3_566
C14 H14 0.9300 .
C15 O2 1.273(8) .
C15 H15A 0.9600 .
C15 H15B 0.9600 .
C15 H15C 0.9600 .
C16 O1 1.149(5) .
C16 Ru1 1.805(4) .
Cl1 Ru1 2.4796(10) .
P1 Ru1 2.3546(11) .
P2 Ru1 2.4006(9) .
P3 Ru1 2.3575(10) .

loop_
_geom_torsion_atom_site_label_1
_geom_torsion_atom_site_label_2
_geom_torsion_atom_site_label_3
_geom_torsion_atom_site_label_4
_geom_torsion
_geom_torsion_site_symmetry_1
_geom_torsion_site_symmetry_4
Ru1 C10 C11 C12 177.7(3) . .
C10 C11 C12 C14 -4.3(6) . 3_566
C10 C11 C12 C13 177.0(4) . .
C14 C12 C13 C14 -0.7(6) 3_566 .
C11 C12 C13 C14 178.1(4) . .
C14 C12 C13 O2 172.2(4) 3_566 .
C11 C12 C13 O2 -9.0(6) . .
C12 C13 C14 C12 0.8(7) . 3_566
O2 C13 C14 C12 -172.2(4) . 3_566
C14 C13 O2 C15 -82.8(7) . .
C12 C13 O2 C15 104.0(6) . .
O1 C16 Ru1 C10 -27(13) . .
O1 C16 Ru1 P1 -111(13) . .
O1 C16 Ru1 P3 59(13) . .
O1 C16 Ru1 P2 154(13) . .
O1 C16 Ru1 Cl1 20(16) . .
C11 C10 Ru1 C16 -5.2(4) . .
C11 C10 Ru1 P1 90.6(4) . .
C11 C10 Ru1 P3 -97.6(4) . .
C11 C10 Ru1 P2 39(10) . .
C11 C10 Ru1 Cl1 176.7(4) . .
C3 P1 Ru1 C16 121.7(2) . .
C2 P1 Ru1 C16 1.7(3) . .
C1 P1 Ru1 C16 -124.2(3) . .
C3 P1 Ru1 C10 32.2(2) . .
C2 P1 Ru1 C10 -87.9(3) . .
C1 P1 Ru1 C10 146.3(3) . .
C3 P1 Ru1 P3 -7.5(3) . .
C2 P1 Ru1 P3 -127.5(3) . .
C1 P1 Ru1 P3 106.6(4) . .
C3 P1 Ru1 P2 -148.31(19) . .
C2 P1 Ru1 P2 91.7(3) . .
C1 P1 Ru1 P2 -34.2(3) . .
C3 P1 Ru1 Cl1 -56.43(19) . .
C2 P1 Ru1 Cl1 -176.4(3) . .
C1 P1 Ru1 Cl1 57.7(3) . .
C9 P3 Ru1 C16 -114.4(3) . .
C8 P3 Ru1 C16 6.4(3) . .
C7 P3 Ru1 C16 130.1(3) . .
C9 P3 Ru1 C10 -24.5(3) . .
C8 P3 Ru1 C10 96.3(3) . .
C7 P3 Ru1 C10 -140.0(3) . .
C9 P3 Ru1 P1 15.1(4) . .
C8 P3 Ru1 P1 135.9(3) . .
C7 P3 Ru1 P1 -100.4(3) . .
C9 P3 Ru1 P2 155.9(3) . .
C8 P3 Ru1 P2 -83.3(3) . .
C7 P3 Ru1 P2 40.4(3) . .
C9 P3 Ru1 Cl1 64.1(3) . .
C8 P3 Ru1 Cl1 -175.2(3) . .
C7 P3 Ru1 Cl1 -51.4(3) . .
C5 P2 Ru1 C16 178.0(3) . .
C6 P2 Ru1 C16 -55.7(4) . .
C4 P2 Ru1 C16 56.9(3) . .
C5 P2 Ru1 C10 133(9) . .
C6 P2 Ru1 C10 -100(10) . .
C4 P2 Ru1 C10 12(10) . .
C5 P2 Ru1 P1 82.3(3) . .
C6 P2 Ru1 P1 -151.4(3) . .
C4 P2 Ru1 P1 -38.8(3) . .
C5 P2 Ru1 P3 -89.5(3) . .
C6 P2 Ru1 P3 36.7(3) . .
C4 P2 Ru1 P3 149.4(3) . .
C5 P2 Ru1 Cl1 -3.8(2) . .
C6 P2 Ru1 Cl1 122.5(3) . .
C4 P2 Ru1 Cl1 -124.9(3) . .
